data_5900026
loop_
_publ_author_name
'King, M. V.'
'Lipscomb, W. N.'

_publ_section_title
;
 The low-temperature modification of n-propyl-ammonium chloride
;
_journal_issue 3
_journal_name_full 'Acta Crystallographica'
_journal_page_first 227
_journal_page_last 230
_journal_paper_doi 10.1107/S0365110X50000562
_journal_volume 3
_journal_year 1950
_chemical_formula_sum 'C3 H10 Cl N'
_chemical_name_systematic 'Trimethylamine hydrogen chloride'
_symmetry_Int_Tables_number 12
_symmetry_space_group_name_H-M 'C 1 2/m 1'
_cell_angle_alpha 90
_cell_angle_beta 98
_cell_angle_gamma 90
_cell_formula_units_Z 4
_cell_length_a 9.06
_cell_length_b 8.58
_cell_length_c 7.34
_diffrn_ambient_temperature 143
_cod_data_source_file 027_1_trimethylamine_hydrogen_chloride.cif
_cod_data_source_block 1_trimethylamine_hydrogen_chloride
_cod_depositor_comments
;
 Added the _citation_author_ordinal data item to the CITATION_AUTHOR loop
 and updated the _citation_author_name data item value.

 Antanas Vaitkus,
 2021-05-03
;
_cod_original_sg_symbol_H-M 'C 2/m'
_cod_original_formula_sum 'C3 H10 N Cl'
_cod_database_code 5900026

loop_
_atom_site_label
_atom_site_type_symbol
_atom_site_symmetry_multiplicity
_atom_site_Wyckoff_symbol
_atom_site_fract_x
_atom_site_fract_y
_atom_site_fract_z
N N 4 i 0.26 0 0.09
C1 C1 4 i 0.3 0 0.3
C2 C2 4 i 0.2 0 0.4
C3 C3 4 i 0.25 0 0.6
Cl Cl ? ? 0.25 0.25 0

loop_
_citation_author_citation_id
_citation_author_ordinal
_citation_author_name
1 1 'Kitajgorodskij, A. I.'

loop_
_citation_id
_citation_coordinate_linkage
_citation_title
_citation_book_title
_citation_country
_citation_page_first
_citation_page_last
_citation_year
_citation_book_publisher
_cod_citation_special_details
1 yes ? 'Organicheskaja Kristallokhimija' USSR ? ? 1955 'Izdatel'stvo Akademii Nauk SSSR'
;

Coordinates are presented as published in this book, Kitajgorodskij's
"Organicheskaja Kristallokhimija", keyed in manually.

Saulius Gra\<zulis
;
